data_7128327
loop_
_publ_author_name
'Jones, Caleb A. H.'
'Schley, Nathan D.'

_publ_section_title
;
 Selective demethylation of <i>O</i>-aryl glycosides by iridium-catalyzed
 hydrosilylation.
;
_journal_issue 48
_journal_name_full 'Chemical communications (Cambridge, England)'
_journal_page_first 5953
_journal_page_last 5956
_journal_paper_doi 10.1039/d1cc00496d
_journal_volume 57
_journal_year 2021
_chemical_absolute_configuration rmad
_chemical_formula_moiety 'C16 H24 O5'
_chemical_formula_sum 'C16 H24 O5'
_chemical_formula_weight 296.35
_chemical_name_systematic (2?-methylphenyl)-2,3,4-tri-O-methyl-\a-L-rhamnopyranoside
_space_group_crystal_system orthorhombic
_space_group_IT_number 19
_space_group_name_Hall 'P 2ac 2ab'
_space_group_name_H-M_alt 'P 21 21 21'
_atom_sites_solution_hydrogens geom
_atom_sites_solution_primary dual
_audit_creation_date 2019-10-30
_audit_creation_method
;
Olex2 1.2
(compiled 2018.05.29 svn.r3508 for OlexSys, GUI svn.r5506)
;
_audit_update_record
;
2021-01-28 deposited with the CCDC.	2021-05-18 downloaded from the CCDC.
;
_cell_angle_alpha 90
_cell_angle_beta 90
_cell_angle_gamma 90
_cell_formula_units_Z 4
_cell_length_a 7.89131(5)
_cell_length_b 11.97867(7)
_cell_length_c 16.99670(9)
_cell_measurement_reflns_used 12694
_cell_measurement_temperature 100.01(10)
_cell_measurement_theta_max 73.1800
_cell_measurement_theta_min 4.5010
_cell_volume 1606.654(16)
_computing_cell_refinement 'CrysAlisPro 1.171.38.46 (Rigaku OD, 2015)'
_computing_data_collection 'CrysAlisPro 1.171.38.46 (Rigaku OD, 2015)'
_computing_data_reduction 'CrysAlisPro 1.171.38.46 (Rigaku OD, 2015)'
_computing_molecular_graphics 'Olex2 (Dolomanov et al., 2009)'
_computing_publication_material 'Olex2 (Dolomanov et al., 2009)'
_computing_structure_refinement 'ShelXL (Sheldrick, 2015)'
_computing_structure_solution 'ShelXT (Sheldrick, 2015)'
_diffrn_ambient_environment N~2~
_diffrn_ambient_temperature 100.01(10)
_diffrn_detector 'CCD plate'
_diffrn_detector_area_resol_mean 8.1506
_diffrn_detector_type EosS2
_diffrn_measured_fraction_theta_full 1.000
_diffrn_measured_fraction_theta_max 0.998
_diffrn_measurement_details
;
List of Runs (angles in degrees, time in seconds):

  # Type    Start    End  Width  t~exp~   \w     \q     \k     \f   Frames
#--------------------------------------------------------------------------
  1  \w   -104.00 -20.00   1.00    1.00    --  -37.09 -57.00-120.00   84
  2  \w    -30.00  54.00   1.00    1.00    --   37.09 -57.00-180.00   84
  3  \w     23.00  90.00   1.00    1.00    --   37.09-125.00   0.00   67
  4  \w      1.00  76.00   1.00    1.00    --   37.09 -99.00 -60.00   75
  5  \w      1.00  76.00   1.00    1.00    --   37.09 -99.00-120.00   75
  6  \w      1.00  76.00   1.00    1.00    --   37.09 -99.00  30.00   75
  7  \w     41.00 132.00   1.00    1.00    --  111.00 -30.00 120.00   91
  8  \w     43.00 128.00   1.00    1.00    --  111.00 -45.00 120.00   85
  9  \w     42.00 109.00   1.00    1.00    --  111.00 -94.00 -30.00   67
 10  \w     90.00 178.00   1.00    1.00    --  111.00  30.00 -60.00   88
 11  \w    100.00 178.00   1.00    1.00    --  111.00 111.00 -90.00   78
 12  \w     43.00 128.00   1.00    1.00    --  111.00 -45.00 -60.00   85
 13  \w     40.00 149.00   1.00    1.00    --  111.00 -15.00-120.00  109
 14  \w   -104.00 -20.00   1.00    1.00    --  -37.09 -57.00 -30.00   84
 15  \w   -104.00 -20.00   1.00    1.00    --  -37.09 -57.00 120.00   84
 16  \w   -104.00 -20.00   1.00    1.00    --  -37.09 -57.00-180.00   84
 17  \w   -104.00 -20.00   1.00    1.00    --  -37.09 -57.00  60.00   84
 18  \w    -32.00  56.00   1.00    1.00    --   37.09 -38.00 -90.00   88
 19  \w    -30.00  54.00   1.00    1.00    --   37.09 -57.00  90.00   84
 20  \w     84.00 178.00   1.00    1.00    --  111.00  77.00  60.00   94
 21  \w     42.00 107.00   1.00    1.00    --  111.00 -94.00  90.00   65
 22  \w     73.00 178.00   1.00    1.00    --  111.00  15.00 150.00  105
 23  \w     42.00 109.00   1.00    1.00    --  111.00 -94.00-150.00   67
 24  \w     73.00 178.00   1.00    1.00    --  111.00  15.00  30.00  105
 25  \w     93.00 178.00   1.00    1.00    --  111.00  61.00-120.00   85
;
_diffrn_measurement_device 'four-circle diffractometer'
_diffrn_measurement_device_type 'SuperNova, Dual, Cu at zero, EosS2'
_diffrn_measurement_method '\w scans'
_diffrn_orient_matrix_type 'CrysAlisPro convention (1999,Acta A55,543-557)'
_diffrn_orient_matrix_UB_11 -0.1410752000
_diffrn_orient_matrix_UB_12 0.0878342000
_diffrn_orient_matrix_UB_13 0.0098488000
_diffrn_orient_matrix_UB_21 0.0193803000
_diffrn_orient_matrix_UB_22 -0.0068367000
_diffrn_orient_matrix_UB_23 0.0900742000
_diffrn_orient_matrix_UB_31 0.1335369000
_diffrn_orient_matrix_UB_32 0.0936772000
_diffrn_orient_matrix_UB_33 -0.0026584000
_diffrn_radiation_monochromator mirror
_diffrn_radiation_probe x-ray
_diffrn_radiation_type CuK\a
_diffrn_radiation_wavelength 1.54184
_diffrn_reflns_av_R_equivalents 0.0213
_diffrn_reflns_av_unetI/netI 0.0136
_diffrn_reflns_Laue_measured_fraction_full 1.000
_diffrn_reflns_Laue_measured_fraction_max 0.998
_diffrn_reflns_limit_h_max 9
_diffrn_reflns_limit_h_min -8
_diffrn_reflns_limit_k_max 14
_diffrn_reflns_limit_k_min -13
_diffrn_reflns_limit_l_max 21
_diffrn_reflns_limit_l_min -21
_diffrn_reflns_number 15620
_diffrn_reflns_point_group_measured_fraction_full 1.000
_diffrn_reflns_point_group_measured_fraction_max 0.994
_diffrn_reflns_theta_full 67.684
_diffrn_reflns_theta_max 73.235
_diffrn_reflns_theta_min 4.516
_diffrn_source 'micro-focus sealed X-ray tube'
_diffrn_source_type 'SuperNova (Cu) X-ray Source'
_exptl_absorpt_coefficient_mu 0.740
_exptl_absorpt_correction_T_max 1.000
_exptl_absorpt_correction_T_min 0.629
_exptl_absorpt_correction_type gaussian
_exptl_absorpt_process_details
;
CrysAlisPro 1.171.38.46 (Rigaku Oxford Diffraction, 2015)
Numerical absorption correction based on gaussian integration over
			a multifaceted crystal model
Empirical absorption correction using spherical harmonics,
 implemented in SCALE3 ABSPACK scaling algorithm.
;
_exptl_crystal_colour colourless
_exptl_crystal_colour_primary colourless
_exptl_crystal_density_diffrn 1.225
_exptl_crystal_description block
_exptl_crystal_F_000 640
_exptl_crystal_recrystallization_method 'Re-crystallisation from solvent'
_exptl_crystal_size_max 0.409
_exptl_crystal_size_mid 0.204
_exptl_crystal_size_min 0.151
_refine_diff_density_max 0.175
_refine_diff_density_min -0.184
_refine_diff_density_rms 0.039
_refine_ls_abs_structure_details
;
 Flack x determined using 1324 quotients [(I+)-(I-)]/[(I+)+(I-)]
 (Parsons, Flack and Wagner, Acta Cryst. B69 (2013) 249-259).
;
_refine_ls_abs_structure_Flack 0.00(4)
_refine_ls_extinction_method none
_refine_ls_goodness_of_fit_ref 1.056
_refine_ls_hydrogen_treatment constr
_refine_ls_matrix_type full
_refine_ls_number_parameters 195
_refine_ls_number_reflns 3209
_refine_ls_number_restraints 0
_refine_ls_restrained_S_all 1.056
_refine_ls_R_factor_all 0.0253
_refine_ls_R_factor_gt 0.0249
_refine_ls_shift/su_max 0.000
_refine_ls_shift/su_mean 0.000
_refine_ls_structure_factor_coef Fsqd
_refine_ls_weighting_details 'w=1/[\s^2^(Fo^2^)+(0.0389P)^2^+0.2243P] where P=(Fo^2^+2Fc^2^)/3'
_refine_ls_weighting_scheme calc
_refine_ls_wR_factor_gt 0.0647
_refine_ls_wR_factor_ref 0.0651
_reflns_Friedel_coverage 0.725
_reflns_Friedel_fraction_full 1.000
_reflns_Friedel_fraction_max 0.988
_reflns_number_gt 3163
_reflns_number_total 3209
_reflns_threshold_expression 'I > 2\s(I)'
_cod_data_source_file d1cc00496d3.cif
_cod_data_source_block 2a
_cod_depositor_comments 'Adding full bibliography for 7128327--7128332.cif.'
_cod_database_code 7128327
_shelx_shelxl_version_number 2018/1
_chemical_oxdiff_formula C16H24O5
_shelx_space_group_comment
;
The symmetry employed for this shelxl refinement is uniquely defined
by the following loop, which should always be used as a source of
symmetry information in preference to the above space-group names.
They are only intended as comments.
;
_reflns_odcompleteness_completeness 100.00
_reflns_odcompleteness_iscentric 1
_reflns_odcompleteness_theta 68.13
_olex2_refinement_description
;
1. Fixed Uiso
 At 1.2 times of:
  All C(H) groups
 At 1.5 times of:
  All C(H,H,H) groups
2.a Ternary CH refined with riding coordinates:
 C1(H1), C2(H2), C3(H3), C4(H4), C5(H5)
2.b Aromatic/amide H refined with riding coordinates:
 C9(H9), C10(H10), C11(H11), C12(H12)
2.c Idealised Me refined as rotating group:
 C6(H6A,H6B,H6C), C13(H13A,H13B,H13C), C14(H14A,H14B,H14C), C15(H15A,H15B,
 H15C), C16(H16A,H16B,H16C)
;
_olex2_date_sample_data_collection 2019-10-24
_olex2_exptl_crystal_mounting_method 'mounted in a polyimide loop'
_olex2_submission_special_instructions 'No special instructions were received'
_oxdiff_exptl_absorpt_empirical_details
;
Empirical correction (ABSPACK) includes:
- Absorption correction using spherical harmonics
- Frame scaling
;
_oxdiff_exptl_absorpt_empirical_full_max 1.123
_oxdiff_exptl_absorpt_empirical_full_min 0.904

loop_
_space_group_symop_operation_xyz
'x, y, z'
'-x+1/2, -y, z+1/2'
'-x, y+1/2, -z+1/2'
'x+1/2, -y+1/2, -z'

loop_
_atom_site_label
_atom_site_type_symbol
_atom_site_fract_x
_atom_site_fract_y
_atom_site_fract_z
_atom_site_U_iso_or_equiv
_atom_site_adp_type
_atom_site_occupancy
_atom_site_site_symmetry_order
_atom_site_calc_flag
_atom_site_refinement_flags_posn
_atom_site_refinement_flags_adp
_atom_site_refinement_flags_occupancy
_atom_site_disorder_assembly
_atom_site_disorder_group
O1 O 0.66889(13) 0.55502(8) 0.34587(5) 0.0193(2) Uani 1 1 d . . . . .
O2 O 0.40328(13) 0.44773(9) 0.19347(6) 0.0213(2) Uani 1 1 d . . . . .
O3 O 0.27859(12) 0.67695(9) 0.20981(6) 0.0210(2) Uani 1 1 d . . . . .
O4 O 0.57444(13) 0.77436(8) 0.14309(6) 0.0182(2) Uani 1 1 d . . . . .
O5 O 0.74335(13) 0.50816(8) 0.21528(5) 0.0177(2) Uani 1 1 d . . . . .
C1 C 0.63212(18) 0.48849(12) 0.27828(8) 0.0177(3) Uani 1 1 d . . . . .
H1 H 0.637142 0.409386 0.292791 0.021 Uiso 1 1 calc R . . . .
C2 C 0.45005(18) 0.51893(11) 0.25697(8) 0.0176(3) Uani 1 1 d . . . . .
H2 H 0.375219 0.506271 0.302110 0.021 Uiso 1 1 calc R . . . .
C3 C 0.44415(17) 0.64219(11) 0.23226(8) 0.0166(3) Uani 1 1 d . . . . .
H3 H 0.482718 0.688411 0.276332 0.020 Uiso 1 1 calc R . . . .
C4 C 0.56350(17) 0.65875(11) 0.16318(8) 0.0162(3) Uani 1 1 d . . . . .
H4 H 0.523420 0.615798 0.117770 0.019 Uiso 1 1 calc R . . . .
C5 C 0.74306(17) 0.62104(11) 0.18576(8) 0.0166(3) Uani 1 1 d . . . . .
H5 H 0.786881 0.670900 0.226703 0.020 Uiso 1 1 calc R . . . .
C6 C 0.86337(19) 0.62261(13) 0.11647(9) 0.0218(3) Uani 1 1 d . . . . .
H6A H 0.974912 0.602158 0.133803 0.033 Uiso 1 1 calc GR . . . .
H6B H 0.866291 0.696232 0.094204 0.033 Uiso 1 1 calc GR . . . .
H6C H 0.825238 0.570416 0.077433 0.033 Uiso 1 1 calc GR . . . .
C7 C 0.81215(18) 0.53187(12) 0.38942(8) 0.0175(3) Uani 1 1 d . . . . .
C8 C 0.8202(2) 0.58787(12) 0.46192(8) 0.0211(3) Uani 1 1 d . . . . .
C9 C 0.9621(2) 0.56985(13) 0.50872(9) 0.0253(3) Uani 1 1 d . . . . .
H9 H 0.969908 0.605775 0.557094 0.030 Uiso 1 1 calc R . . . .
C10 C 1.09228(19) 0.49960(13) 0.48506(9) 0.0249(3) Uani 1 1 d . . . . .
H10 H 1.186609 0.489425 0.517067 0.030 Uiso 1 1 calc R . . . .
C11 C 1.08104(19) 0.44479(13) 0.41365(9) 0.0229(3) Uani 1 1 d . . . . .
H11 H 1.167749 0.397283 0.397771 0.027 Uiso 1 1 calc R . . . .
C12 C 0.94037(18) 0.46047(12) 0.36539(8) 0.0202(3) Uani 1 1 d . . . . .
H12 H 0.932528 0.423356 0.317466 0.024 Uiso 1 1 calc R . . . .
C13 C 0.6777(2) 0.66290(15) 0.48759(9) 0.0322(4) Uani 1 1 d . . . . .
H13A H 0.664660 0.722512 0.450336 0.048 Uiso 1 1 calc GR . . . .
H13B H 0.703047 0.693419 0.538478 0.048 Uiso 1 1 calc GR . . . .
H13C H 0.574504 0.620654 0.490358 0.048 Uiso 1 1 calc GR . . . .
C14 C 0.23299(19) 0.40975(13) 0.19693(9) 0.0236(3) Uani 1 1 d . . . . .
H14A H 0.210892 0.361338 0.153108 0.035 Uiso 1 1 calc GR . . . .
H14B H 0.157649 0.472609 0.194898 0.035 Uiso 1 1 calc GR . . . .
H14C H 0.215310 0.369634 0.245134 0.035 Uiso 1 1 calc GR . . . .
C15 C 0.17838(19) 0.70902(13) 0.27576(9) 0.0246(3) Uani 1 1 d . . . . .
H15A H 0.068468 0.732426 0.258035 0.037 Uiso 1 1 calc GR . . . .
H15B H 0.232690 0.769560 0.302854 0.037 Uiso 1 1 calc GR . . . .
H15C H 0.166445 0.646699 0.310833 0.037 Uiso 1 1 calc GR . . . .
C16 C 0.4942(2) 0.80081(12) 0.07039(9) 0.0231(3) Uani 1 1 d . . . . .
H16A H 0.546545 0.759167 0.028704 0.035 Uiso 1 1 calc GR . . . .
H16B H 0.505749 0.879246 0.060115 0.035 Uiso 1 1 calc GR . . . .
H16C H 0.376158 0.781848 0.073352 0.035 Uiso 1 1 calc GR . . . .

loop_
_atom_site_aniso_label
_atom_site_aniso_U_11
_atom_site_aniso_U_22
_atom_site_aniso_U_33
_atom_site_aniso_U_23
_atom_site_aniso_U_13
_atom_site_aniso_U_12
O1 0.0199(5) 0.0227(5) 0.0154(4) -0.0012(4) -0.0019(4) 0.0037(4)
O2 0.0207(5) 0.0238(5) 0.0194(5) -0.0034(4) 0.0018(4) -0.0062(4)
O3 0.0143(5) 0.0270(5) 0.0218(5) 0.0009(4) -0.0008(4) 0.0025(4)
O4 0.0205(5) 0.0169(5) 0.0171(4) 0.0019(4) -0.0032(4) -0.0009(4)
O5 0.0184(4) 0.0174(5) 0.0171(4) 0.0017(4) 0.0026(4) 0.0017(4)
C1 0.0194(6) 0.0184(7) 0.0153(6) 0.0000(5) 0.0016(5) 0.0003(5)
C2 0.0173(6) 0.0202(7) 0.0155(6) -0.0007(5) 0.0012(5) -0.0021(5)
C3 0.0138(6) 0.0199(6) 0.0163(6) -0.0009(5) -0.0011(5) 0.0007(5)
C4 0.0159(6) 0.0170(6) 0.0158(6) 0.0009(5) -0.0009(5) -0.0014(5)
C5 0.0163(6) 0.0162(6) 0.0174(6) 0.0001(5) -0.0005(5) 0.0007(5)
C6 0.0199(7) 0.0226(7) 0.0230(7) 0.0030(6) 0.0038(6) 0.0018(6)
C7 0.0182(6) 0.0166(6) 0.0177(6) 0.0047(5) -0.0003(5) -0.0015(5)
C8 0.0258(7) 0.0183(7) 0.0191(6) 0.0024(5) 0.0004(6) -0.0010(5)
C9 0.0318(8) 0.0230(7) 0.0209(7) 0.0007(6) -0.0048(6) -0.0048(6)
C10 0.0217(7) 0.0265(8) 0.0264(7) 0.0090(6) -0.0071(6) -0.0050(6)
C11 0.0188(7) 0.0219(7) 0.0279(7) 0.0070(6) 0.0012(6) 0.0003(6)
C12 0.0199(7) 0.0217(7) 0.0189(6) 0.0020(5) 0.0016(5) 0.0000(5)
C13 0.0412(9) 0.0319(8) 0.0235(7) -0.0076(6) -0.0037(7) 0.0114(8)
C14 0.0193(7) 0.0233(7) 0.0282(7) -0.0002(6) -0.0035(6) -0.0036(6)
C15 0.0184(7) 0.0243(7) 0.0311(7) 0.0023(6) 0.0061(6) 0.0025(6)
C16 0.0259(7) 0.0244(7) 0.0188(7) 0.0034(6) -0.0042(6) 0.0025(6)

loop_
_atom_type_symbol
_atom_type_description
_atom_type_scat_dispersion_real
_atom_type_scat_dispersion_imag
_atom_type_scat_source
C C 0.0181 0.0091 'International Tables Vol C Tables 4.2.6.8 and 6.1.1.4'
H H 0.0000 0.0000 'International Tables Vol C Tables 4.2.6.8 and 6.1.1.4'
O O 0.0492 0.0322 'International Tables Vol C Tables 4.2.6.8 and 6.1.1.4'

loop_
_exptl_crystal_face_index_h
_exptl_crystal_face_index_k
_exptl_crystal_face_index_l
_exptl_crystal_face_perp_dist
-5 0 -1 0.0754
5 0 1 0.0754
1 -8 -1 0.1539
1 7 -1 0.2117
-3 6 -3 0.1704
0 1 -11 0.0944
1 0 11 0.0697
-2 -3 -9 0.1248

loop_
_geom_angle_atom_site_label_1
_geom_angle_atom_site_label_2
_geom_angle_atom_site_label_3
_geom_angle
_geom_angle_site_symmetry_1
_geom_angle_site_symmetry_3
_geom_angle_publ_flag
C7 O1 C1 119.08(11) . . ?
C14 O2 C2 113.93(11) . . ?
C3 O3 C15 112.18(10) . . ?
C16 O4 C4 113.33(11) . . ?
C1 O5 C5 114.93(10) . . ?
O1 C1 H1 109.2 . . ?
O1 C1 C2 104.42(10) . . ?
O5 C1 O1 113.12(11) . . ?
O5 C1 H1 109.2 . . ?
O5 C1 C2 111.56(11) . . ?
C2 C1 H1 109.2 . . ?
O2 C2 C1 106.31(11) . . ?
O2 C2 H2 110.2 . . ?
O2 C2 C3 111.14(11) . . ?
C1 C2 H2 110.2 . . ?
C1 C2 C3 108.85(11) . . ?
C3 C2 H2 110.2 . . ?
O3 C3 C2 112.48(11) . . ?
O3 C3 H3 108.9 . . ?
O3 C3 C4 108.90(11) . . ?
C2 C3 H3 108.9 . . ?
C4 C3 C2 108.56(11) . . ?
C4 C3 H3 108.9 . . ?
O4 C4 C3 110.42(11) . . ?
O4 C4 H4 109.9 . . ?
O4 C4 C5 106.80(11) . . ?
C3 C4 H4 109.9 . . ?
C3 C4 C5 109.91(10) . . ?
C5 C4 H4 109.9 . . ?
O5 C5 C4 111.36(11) . . ?
O5 C5 H5 108.9 . . ?
O5 C5 C6 106.34(11) . . ?
C4 C5 H5 108.9 . . ?
C6 C5 C4 112.38(11) . . ?
C6 C5 H5 108.9 . . ?
C5 C6 H6A 109.5 . . ?
C5 C6 H6B 109.5 . . ?
C5 C6 H6C 109.5 . . ?
H6A C6 H6B 109.5 . . ?
H6A C6 H6C 109.5 . . ?
H6B C6 H6C 109.5 . . ?
O1 C7 C8 114.31(12) . . ?
O1 C7 C12 124.33(13) . . ?
C12 C7 C8 121.35(13) . . ?
C7 C8 C13 120.42(13) . . ?
C9 C8 C7 117.64(14) . . ?
C9 C8 C13 121.92(13) . . ?
C8 C9 H9 119.2 . . ?
C10 C9 C8 121.65(14) . . ?
C10 C9 H9 119.2 . . ?
C9 C10 H10 120.2 . . ?
C11 C10 C9 119.66(14) . . ?
C11 C10 H10 120.2 . . ?
C10 C11 H11 119.9 . . ?
C10 C11 C12 120.27(14) . . ?
C12 C11 H11 119.9 . . ?
C7 C12 C11 119.42(13) . . ?
C7 C12 H12 120.3 . . ?
C11 C12 H12 120.3 . . ?
C8 C13 H13A 109.5 . . ?
C8 C13 H13B 109.5 . . ?
C8 C13 H13C 109.5 . . ?
H13A C13 H13B 109.5 . . ?
H13A C13 H13C 109.5 . . ?
H13B C13 H13C 109.5 . . ?
O2 C14 H14A 109.5 . . ?
O2 C14 H14B 109.5 . . ?
O2 C14 H14C 109.5 . . ?
H14A C14 H14B 109.5 . . ?
H14A C14 H14C 109.5 . . ?
H14B C14 H14C 109.5 . . ?
O3 C15 H15A 109.5 . . ?
O3 C15 H15B 109.5 . . ?
O3 C15 H15C 109.5 . . ?
H15A C15 H15B 109.5 . . ?
H15A C15 H15C 109.5 . . ?
H15B C15 H15C 109.5 . . ?
O4 C16 H16A 109.5 . . ?
O4 C16 H16B 109.5 . . ?
O4 C16 H16C 109.5 . . ?
H16A C16 H16B 109.5 . . ?
H16A C16 H16C 109.5 . . ?
H16B C16 H16C 109.5 . . ?

loop_
_geom_bond_atom_site_label_1
_geom_bond_atom_site_label_2
_geom_bond_distance
_geom_bond_site_symmetry_2
_geom_bond_publ_flag
O1 C1 1.4280(16) . ?
O1 C7 1.3795(17) . ?
O2 C2 1.4241(17) . ?
O2 C14 1.4200(17) . ?
O3 C3 1.4233(16) . ?
O3 C15 1.4246(18) . ?
O4 C4 1.4289(16) . ?
O4 C16 1.4242(17) . ?
O5 C1 1.4044(16) . ?
O5 C5 1.4423(16) . ?
C1 H1 0.9800 . ?
C1 C2 1.5259(19) . ?
C2 H2 0.9800 . ?
C2 C3 1.5358(19) . ?
C3 H3 0.9800 . ?
C3 C4 1.5182(18) . ?
C4 H4 0.9800 . ?
C4 C5 1.5360(18) . ?
C5 H5 0.9800 . ?
C5 C6 1.5129(19) . ?
C6 H6A 0.9600 . ?
C6 H6B 0.9600 . ?
C6 H6C 0.9600 . ?
C7 C8 1.4045(19) . ?
C7 C12 1.386(2) . ?
C8 C9 1.390(2) . ?
C8 C13 1.504(2) . ?
C9 H9 0.9300 . ?
C9 C10 1.388(2) . ?
C10 H10 0.9300 . ?
C10 C11 1.383(2) . ?
C11 H11 0.9300 . ?
C11 C12 1.393(2) . ?
C12 H12 0.9300 . ?
C13 H13A 0.9600 . ?
C13 H13B 0.9600 . ?
C13 H13C 0.9600 . ?
C14 H14A 0.9600 . ?
C14 H14B 0.9600 . ?
C14 H14C 0.9600 . ?
C15 H15A 0.9600 . ?
C15 H15B 0.9600 . ?
C15 H15C 0.9600 . ?
C16 H16A 0.9600 . ?
C16 H16B 0.9600 . ?
C16 H16C 0.9600 . ?

loop_
_exptl_oxdiff_crystal_face_indexfrac_h
_exptl_oxdiff_crystal_face_indexfrac_k
_exptl_oxdiff_crystal_face_indexfrac_l
_exptl_oxdiff_crystal_face_x
_exptl_oxdiff_crystal_face_y
_exptl_oxdiff_crystal_face_z
-4.9971 -0.0008 -1.0003 0.6950 -0.1869 -0.6647
4.9971 0.0008 1.0003 -0.6950 0.1869 0.6647
0.9974 -7.9933 -1.0008 -0.8526 -0.0162 -0.6129
1.0007 6.9949 -0.9977 0.4634 -0.1183 0.7915
-2.9975 5.9952 -2.9973 0.9199 -0.3691 0.1693
-0.0021 1.0014 -10.9923 -0.0200 -0.9970 0.1227
1.0017 -0.0020 10.9927 -0.0332 1.0096 0.1044
-2.0013 -2.9963 -8.9949 -0.0694 -0.8285 -0.5240
